data_1525804
loop_
_publ_author_name
'Chudinova, N.'
'Murashova, E.'

_publ_section_title
;
 Synthesis and structure of double phosphates of titanium and alkalimetals
;
_journal_name_full 'Proc. Estonian Acad. Sci. Chem.'
_journal_page_first 29
_journal_page_last 35
_journal_volume 49
_journal_year 2000
_chemical_formula_sum 'Cs2 O13 P4 Ti'
_chemical_name_systematic 'Cs2 (Ti P4 O13)'
_space_group_IT_number 2
_symmetry_space_group_name_Hall '-P 1'
_symmetry_space_group_name_H-M 'P -1'
_cell_angle_alpha 84.16
_cell_angle_beta 83.92
_cell_angle_gamma 80.64
_cell_formula_units_Z 2
_cell_length_a 5.1162
_cell_length_b 7.9407
_cell_length_c 15.714
_cell_volume 624.029
_citation_journal_id_ASTM PESCFO
_cod_data_source_file Chudinova_PESCFO_2000_382.cif
_cod_data_source_block Cs2O13P4Ti1
_cod_original_cell_volume 624.0287
_cod_original_formula_sum 'Cs2 O13 P4 Ti1'
_cod_database_code 1525804

loop_
_symmetry_equiv_pos_as_xyz
x,y,z
-x,-y,-z

loop_
_atom_site_label
_atom_site_type_symbol
_atom_site_fract_x
_atom_site_fract_y
_atom_site_fract_z
_atom_site_occupancy
_atom_site_U_iso_or_equiv
O7 O-2 0.538 0.7144 0.7922 1 0.0
P3 P+5 0.6855 0.3272 0.7126 1 0.0
O1 O-2 0.291 0.9144 0.6661 1 0.0
P2 P+5 0.3318 0.5933 0.8045 1 0.0
P1 P+5 0.1239 0.7796 0.6479 1 0.0
Cs1 Cs+1 0.3257 0.2562 0.01154 1 0.0
O2 O-2 0.213 0.6986 0.5677 1 0.0
O11 O-2 0.881 0.1644 0.9208 1 0.0
O6 O-2 0.185 0.5818 0.8898 1 0.0
O4 O-2 0.8307 0.8583 0.6544 1 0.0
O10 O-2 0.743 0.4508 0.6405 1 0.0
O5 O-2 0.486 0.407 0.7885 1 0.0
O9 O-2 0.943 0.2536 0.7598 1 0.0
O3 O-2 0.149 0.6364 0.7284 1 0.0
Cs2 Cs+1 0.7334 0.7014 0.47003 1 0.0
Ti1 Ti+4 0.5547 0.9422 0.7395 1 0.0
O12 O-2 0.2758 0.0319 0.8267 1 0.0
O13 O-2 0.8199 -0.0359 0.8125 1 0.0
P4 P+5 0.9789 0.0989 0.8369 1 0.0
O8 O-2 0.566 0.1749 0.6908 1 0.0
